data_2106407
loop_
_publ_author_name
'Norlund Christensen, A.'
'Lebech, B.'

_publ_section_title
;
 A reinvestigation of the structure of epsilon-tantalum nitride
;
_journal_name_full 'Acta Crystallographica B (24,1968-38,1982)'
_journal_page_first 261
_journal_page_last 263
_journal_volume 34
_journal_year 1978
_chemical_formula_sum 'N Ta'
_chemical_name_systematic 'Ta N'
_space_group_IT_number 189
_symmetry_space_group_name_Hall 'P -6 -2'
_symmetry_space_group_name_H-M 'P -6 2 m'
_cell_angle_alpha 90
_cell_angle_beta 90
_cell_angle_gamma 120
_cell_formula_units_Z 3
_cell_length_a 5.196
_cell_length_b 5.196
_cell_length_c 2.911
_cell_volume 68.063
_citation_journal_id_ASTM ACBCAR
_cod_data_source_file NorlundChristensen_ACBCAR_1978_824.cif
_cod_data_source_block N1Ta1
_cod_original_cell_volume 68.06301
_cod_original_formula_sum 'N1 Ta1'
_cod_database_code 2106407

loop_
_symmetry_equiv_pos_as_xyz
x,y,z
-x+y,-x,-z
-y,x-y,z
x,y,-z
-x+y,-x,z
-y,x-y,-z
y,x,z
x-y,-y,-z
-x,-x+y,z
y,x,-z
x-y,-y,z
-x,-x+y,-z

loop_
_atom_site_label
_atom_site_type_symbol
_atom_site_fract_x
_atom_site_fract_y
_atom_site_fract_z
_atom_site_occupancy
_atom_site_U_iso_or_equiv
Ta2 Ta 0.3333 0.6667 0.5 1 0.0
Ta1 Ta 0 0 0 1 0.0
N1 N 0.3928 0 0 1 0.0
